data_4029765
loop_
_publ_author_name
'Sow, Boubacar'
'Bellavance, Gabriel'
'Barab\'e, Francis'
'Barriault, Louis'

_publ_section_title
;
 One-pot Diels-Alder cycloaddition/gold(I)-catalyzed 6-endo-dig
 cyclization for the synthesis of the complex bicyclo[3.3.1]alkenone
 framework.
;
_journal_name_full 'Beilstein journal of organic chemistry'
_journal_page_first 1007
_journal_page_last 1013
_journal_paper_doi 10.3762/bjoc.7.114
_journal_volume 7
_journal_year 2011
_chemical_formula_sum 'C20 H19 N O3'
_chemical_formula_weight 321.36
_chemical_name_systematic
; 
 ? 
;
_space_group_IT_number 14
_symmetry_cell_setting monoclinic
_symmetry_space_group_name_Hall '-P 2yn'
_symmetry_space_group_name_H-M 'P 1 21/n 1'
_atom_sites_solution_hydrogens geom
_atom_sites_solution_primary direct
_atom_sites_solution_secondary difmap
_audit_creation_method SHELXL-97
_cell_angle_alpha 90.00
_cell_angle_beta 112.8790(10)
_cell_angle_gamma 90.00
_cell_formula_units_Z 8
_cell_length_a 22.9943(4)
_cell_length_b 6.72840(10)
_cell_length_c 23.2627(4)
_cell_measurement_reflns_used 3888
_cell_measurement_temperature 296(2)
_cell_measurement_theta_max 19.74
_cell_measurement_theta_min 2.66
_cell_volume 3315.94(10)
_computing_cell_refinement 'APEX II, Bruker (2009)'
_computing_data_collection 'APEX II, Bruker (2009)'
_computing_data_reduction 'XPREP, Bruker (2009)'
_computing_molecular_graphics 'SHELXTL, Bruker (2004)'
_computing_publication_material 'SHELXTL, Bruker (2004)'
_computing_structure_refinement 'SHELXL-97 (Sheldrick, 2008)'
_computing_structure_solution 'SHELXS-97 (Sheldrick, 2008)'
_diffrn_ambient_temperature 296(2)
_diffrn_measured_fraction_theta_full 0.986
_diffrn_measured_fraction_theta_max 0.986
_diffrn_measurement_device_type 'Bruker APEX-II CCD'
_diffrn_measurement_method '\f and \w scans'
_diffrn_radiation_monochromator graphite
_diffrn_radiation_source 'fine-focus sealed tube'
_diffrn_radiation_type MoK\a
_diffrn_radiation_wavelength 0.71073
_diffrn_reflns_av_R_equivalents 0.0679
_diffrn_reflns_av_sigmaI/netI 0.0344
_diffrn_reflns_limit_h_max 24
_diffrn_reflns_limit_h_min -24
_diffrn_reflns_limit_k_max 7
_diffrn_reflns_limit_k_min -7
_diffrn_reflns_limit_l_max 22
_diffrn_reflns_limit_l_min -24
_diffrn_reflns_number 28901
_diffrn_reflns_theta_full 22.01
_diffrn_reflns_theta_max 22.01
_diffrn_reflns_theta_min 1.90
_exptl_absorpt_coefficient_mu 0.087
_exptl_absorpt_correction_T_max 0.9940
_exptl_absorpt_correction_T_min 0.9804
_exptl_absorpt_correction_type multi-scan
_exptl_absorpt_process_details 'SADABS, Bruker (2003)'
_exptl_crystal_colour colourless
_exptl_crystal_density_diffrn 1.287
_exptl_crystal_density_meas ?
_exptl_crystal_density_method 'not measured'
_exptl_crystal_description needle
_exptl_crystal_F_000 1360
_exptl_crystal_size_max 0.23
_exptl_crystal_size_mid 0.09
_exptl_crystal_size_min 0.07
_refine_diff_density_max 0.348
_refine_diff_density_min -0.163
_refine_diff_density_rms 0.030
_refine_ls_extinction_coef 0.0054(5)
_refine_ls_extinction_expression Fc^*^=kFc[1+0.001xFc^2^\l^3^/sin(2\q)]^-1/4^
_refine_ls_extinction_method SHELXL
_refine_ls_goodness_of_fit_ref 1.014
_refine_ls_hydrogen_treatment constr
_refine_ls_matrix_type full
_refine_ls_number_parameters 434
_refine_ls_number_reflns 4012
_refine_ls_number_restraints 0
_refine_ls_restrained_S_all 1.014
_refine_ls_R_factor_all 0.0701
_refine_ls_R_factor_gt 0.0423
_refine_ls_shift/su_max 0.000
_refine_ls_shift/su_mean 0.000
_refine_ls_structure_factor_coef Fsqd
_refine_ls_weighting_details 'calc w=1/[\s^2^(Fo^2^)+(0.0539P)^2^+0.5324P] where P=(Fo^2^+2Fc^2^)/3'
_refine_ls_weighting_scheme calc
_refine_ls_wR_factor_gt 0.0946
_refine_ls_wR_factor_ref 0.1064
_reflns_number_gt 2863
_reflns_number_total 4012
_reflns_threshold_expression >2sigma(I)
_cod_data_source_file 1860-5397-7-114-S2.cif
_cod_data_source_block lb016
_cod_depositor_comments
;
The following automatic conversions were performed:

'_symmetry_cell_setting' value 'Monoclinic' changed to 'monoclinic'
according to
/usr/data/users/saulius/automatic-downloads/retrospective/Beilstein/lib/dictionaries/cif_core.dic
dictionary named 'cif_core.dic' version 2.4.2 from 2011-04-26.

Automatic conversion script
Id: cif_fix_values 2281 2013-09-26 08:29:07Z andrius 

The following automatic conversions were performed:

'_exptl_crystal_density_meas' value 'n/a' was changed to '?' - the
value is perceived as not measured.

Automatic conversion script
Id: cif_fix_values 3008 2015-01-20 13:52:24Z robertas 
;
_cod_original_cell_volume 3315.94(9)
_cod_original_sg_symbol_H-M P2(1)/n
_cod_database_code 4029765

loop_
_symmetry_equiv_pos_as_xyz
'x, y, z'
'-x+1/2, y+1/2, -z+1/2'
'-x, -y, -z'
'x-1/2, -y-1/2, z-1/2'

loop_
_atom_site_label
_atom_site_type_symbol
_atom_site_fract_x
_atom_site_fract_y
_atom_site_fract_z
_atom_site_U_iso_or_equiv
_atom_site_adp_type
_atom_site_occupancy
_atom_site_symmetry_multiplicity
_atom_site_calc_flag
_atom_site_refinement_flags
N1 N 0.84234(9) 0.3307(3) 0.76929(10) 0.0503(6) Uani 1 1 d .
O1 O 0.90575(9) 0.0647(3) 0.77144(9) 0.0747(6) Uani 1 1 d .
O2 O 0.77725(10) 0.5504(4) 0.79103(9) 0.0822(7) Uani 1 1 d .
O3 O 0.92919(10) 0.0730(3) 1.01193(10) 0.0904(7) Uani 1 1 d .
C1 C 0.87345(12) 0.1538(4) 0.79327(13) 0.0554(7) Uani 1 1 d .
C2 C 0.86299(12) 0.1042(4) 0.85170(12) 0.0531(7) Uani 1 1 d .
H2A H 0.8503 -0.0353 0.8501 0.064 Uiso 1 1 calc R
C3 C 0.92522(12) 0.1360(4) 0.90946(13) 0.0579(7) Uani 1 1 d .
H3A H 0.9501 0.0135 0.9170 0.069 Uiso 1 1 calc R
C4 C 0.96655(12) 0.3094(4) 0.90486(13) 0.0646(8) Uani 1 1 d .
H4A H 1.0089 0.2929 0.9363 0.077 Uiso 1 1 calc R
H4B H 0.9692 0.3065 0.8643 0.077 Uiso 1 1 calc R
C5 C 0.94138(13) 0.5054(4) 0.91373(13) 0.0627(8) Uani 1 1 d .
H5A H 0.9565 0.6186 0.9012 0.075 Uiso 1 1 calc R
C6 C 0.89868(14) 0.5284(4) 0.93837(12) 0.0600(8) Uani 1 1 d .
H6A H 0.8861 0.6568 0.9430 0.072 Uiso 1 1 calc R
C7 C 0.86951(12) 0.3585(4) 0.95918(11) 0.0519(7) Uani 1 1 d .
C8 C 0.80476(12) 0.3082(4) 0.90831(12) 0.0602(8) Uani 1 1 d .
H8A H 0.7849 0.2063 0.9240 0.072 Uiso 1 1 calc R
H8B H 0.7783 0.4256 0.8998 0.072 Uiso 1 1 calc R
C9 C 0.80777(11) 0.2365(4) 0.84803(12) 0.0538(7) Uani 1 1 d .
H9A H 0.7697 0.1565 0.8275 0.065 Uiso 1 1 calc R
C10 C 0.80632(13) 0.3957(5) 0.80178(12) 0.0579(7) Uani 1 1 d .
C11 C 0.84521(11) 0.4294(4) 0.71569(12) 0.0498(7) Uani 1 1 d .
C12 C 0.82003(13) 0.3374(5) 0.65846(14) 0.0653(8) Uani 1 1 d .
H12A H 0.8016 0.2123 0.6545 0.078 Uiso 1 1 calc R
C13 C 0.82249(14) 0.4336(6) 0.60692(15) 0.0760(9) Uani 1 1 d .
H13A H 0.8061 0.3723 0.5680 0.091 Uiso 1 1 calc R
C14 C 0.84893(14) 0.6183(6) 0.61282(15) 0.0730(9) Uani 1 1 d .
H14A H 0.8506 0.6825 0.5781 0.088 Uiso 1 1 calc R
C15 C 0.87303(14) 0.7086(5) 0.67009(17) 0.0742(9) Uani 1 1 d .
H15A H 0.8908 0.8346 0.6742 0.089 Uiso 1 1 calc R
C16 C 0.87100(13) 0.6135(5) 0.72147(14) 0.0638(8) Uani 1 1 d .
H16A H 0.8873 0.6753 0.7603 0.077 Uiso 1 1 calc R
C17 C 0.91007(12) 0.1773(4) 0.96568(14) 0.0587(8) Uani 1 1 d .
C18 C 0.86271(15) 0.4044(5) 1.02118(13) 0.0759(9) Uani 1 1 d .
H18A H 0.8503 0.2836 1.0361 0.091 Uiso 1 1 calc R
H18B H 0.9036 0.4436 1.0518 0.091 Uiso 1 1 calc R
C19 C 0.8151(2) 0.5669(7) 1.01723(18) 0.1116(15) Uani 1 1 d .
H19A H 0.7728 0.5312 0.9979 0.134 Uiso 1 1 calc R
C20 C 0.8249(2) 0.7329(9) 1.03555(19) 0.1386(18) Uani 1 1 d .
H20A H 0.8662 0.7779 1.0553 0.166 Uiso 1 1 calc R
H20B H 0.7914 0.8181 1.0302 0.166 Uiso 1 1 calc R
N2 N 0.74238(10) 1.0089(3) 0.15070(9) 0.0493(6) Uani 1 1 d .
O4 O 0.71679(9) 1.1198(3) 0.05010(9) 0.0719(6) Uani 1 1 d .
O5 O 0.73633(8) 0.9045(3) 0.24274(8) 0.0582(5) Uani 1 1 d .
O6 O 0.49577(9) 0.7786(3) 0.02724(9) 0.0790(6) Uani 1 1 d .
C21 C 0.70046(13) 1.0670(4) 0.09114(13) 0.0542(7) Uani 1 1 d .
C22 C 0.63443(12) 1.0417(4) 0.08803(12) 0.0520(7) Uani 1 1 d .
H22A H 0.6100 1.1613 0.0695 0.062 Uiso 1 1 calc R
C23 C 0.60272(12) 0.8591(4) 0.04645(11) 0.0540(7) Uani 1 1 d .
H23A H 0.5848 0.9017 0.0027 0.065 Uiso 1 1 calc R
C24 C 0.64656(13) 0.6804(4) 0.05250(13) 0.0614(8) Uani 1 1 d .
H24A H 0.6265 0.5904 0.0178 0.074 Uiso 1 1 calc R
H24B H 0.6855 0.7270 0.0501 0.074 Uiso 1 1 calc R
C25 C 0.66158(12) 0.5709(4) 0.11211(13) 0.0538(7) Uani 1 1 d .
H25A H 0.6964 0.4866 0.1257 0.065 Uiso 1 1 calc R
C26 C 0.62808(12) 0.5876(4) 0.14636(12) 0.0513(7) Uani 1 1 d .
H26A H 0.6400 0.5115 0.1825 0.062 Uiso 1 1 calc R
C27 C 0.57189(11) 0.7210(4) 0.13120(12) 0.0492(7) Uani 1 1 d .
C28 C 0.59455(12) 0.9100(4) 0.17145(13) 0.0563(7) Uani 1 1 d .
H28A H 0.5583 0.9940 0.1654 0.068 Uiso 1 1 calc R
H28B H 0.6128 0.8718 0.2151 0.068 Uiso 1 1 calc R
C29 C 0.64305(12) 1.0294(4) 0.15645(12) 0.0496(7) Uani 1 1 d .
H29A H 0.6401 1.1661 0.1696 0.059 Uiso 1 1 calc R
C30 C 0.71097(12) 0.9676(4) 0.19041(13) 0.0485(7) Uani 1 1 d .
C31 C 0.80887(13) 0.9849(5) 0.16737(12) 0.0547(7) Uani 1 1 d .
C32 C 0.83672(14) 0.8050(5) 0.18940(12) 0.0681(8) Uani 1 1 d .
H32A H 0.8130 0.7007 0.1951 0.082 Uiso 1 1 calc R
C33 C 0.90014(17) 0.7800(6) 0.20293(14) 0.0880(11) Uani 1 1 d .
H33A H 0.9195 0.6591 0.2184 0.106 Uiso 1 1 calc R
C34 C 0.93472(17) 0.9333(8) 0.19356(16) 0.0982(13) Uani 1 1 d .
H34A H 0.9774 0.9153 0.2020 0.118 Uiso 1 1 calc R
C35 C 0.90674(17) 1.1128(7) 0.17186(15) 0.0939(12) Uani 1 1 d .
H35A H 0.9305 1.2165 0.1659 0.113 Uiso 1 1 calc R
C36 C 0.84317(15) 1.1404(5) 0.15876(13) 0.0741(9) Uani 1 1 d .
H36A H 0.8241 1.2625 0.1444 0.089 Uiso 1 1 calc R
C37 C 0.55030(13) 0.7858(4) 0.06400(13) 0.0550(7) Uani 1 1 d .
C38 C 0.51810(13) 0.6266(4) 0.14467(14) 0.0680(8) Uani 1 1 d .
H38A H 0.5319 0.6091 0.1894 0.082 Uiso 1 1 calc R
H38B H 0.4827 0.7180 0.1314 0.082 Uiso 1 1 calc R
C39 C 0.49574(13) 0.4301(5) 0.11358(14) 0.0710(9) Uani 1 1 d .
H39A H 0.5021 0.4038 0.0772 0.085 Uiso 1 1 calc R
C40 C 0.46858(14) 0.2955(5) 0.13327(16) 0.0865(10) Uani 1 1 d .
H40A H 0.4614 0.3163 0.1695 0.104 Uiso 1 1 calc R
H40B H 0.4560 0.1770 0.1113 0.104 Uiso 1 1 calc R

loop_
_atom_site_aniso_label
_atom_site_aniso_U_11
_atom_site_aniso_U_22
_atom_site_aniso_U_33
_atom_site_aniso_U_23
_atom_site_aniso_U_13
_atom_site_aniso_U_12
N1 0.0442(12) 0.0570(15) 0.0475(14) -0.0085(12) 0.0153(11) 0.0026(11)
O1 0.0757(14) 0.0648(13) 0.0863(15) -0.0167(11) 0.0344(12) 0.0128(11)
O2 0.0832(15) 0.1071(18) 0.0590(13) 0.0185(12) 0.0306(11) 0.0527(14)
O3 0.0863(15) 0.0961(17) 0.0820(16) 0.0460(14) 0.0255(12) 0.0253(13)
C1 0.0453(16) 0.0498(18) 0.065(2) -0.0160(16) 0.0146(15) -0.0019(14)
C2 0.0534(16) 0.0431(16) 0.0586(18) -0.0046(14) 0.0172(14) -0.0055(13)
C3 0.0481(16) 0.0500(17) 0.065(2) 0.0049(15) 0.0102(14) 0.0113(13)
C4 0.0443(16) 0.075(2) 0.067(2) -0.0057(16) 0.0134(14) -0.0066(15)
C5 0.0655(19) 0.058(2) 0.0543(19) -0.0022(15) 0.0119(16) -0.0165(16)
C6 0.0707(19) 0.0515(18) 0.0532(18) -0.0026(14) 0.0193(16) -0.0033(15)
C7 0.0560(17) 0.0537(18) 0.0404(16) 0.0072(13) 0.0127(13) 0.0032(14)
C8 0.0504(17) 0.077(2) 0.0500(18) 0.0065(16) 0.0161(14) 0.0052(15)
C9 0.0391(15) 0.0672(19) 0.0499(17) -0.0032(15) 0.0118(13) -0.0051(13)
C10 0.0433(16) 0.077(2) 0.0475(18) -0.0062(17) 0.0109(14) 0.0079(16)
C11 0.0436(15) 0.0602(19) 0.0463(17) -0.0065(15) 0.0183(13) 0.0023(14)
C12 0.0622(18) 0.073(2) 0.059(2) -0.0171(18) 0.0220(16) -0.0117(16)
C13 0.071(2) 0.104(3) 0.051(2) -0.016(2) 0.0220(16) 0.001(2)
C14 0.065(2) 0.095(3) 0.066(2) 0.006(2) 0.0343(17) 0.0076(19)
C15 0.077(2) 0.071(2) 0.082(3) -0.006(2) 0.0392(19) -0.0082(17)
C16 0.0647(19) 0.070(2) 0.057(2) -0.0094(17) 0.0241(15) -0.0075(16)
C17 0.0484(16) 0.0584(19) 0.0551(19) 0.0120(17) 0.0045(14) -0.0022(14)
C18 0.092(2) 0.084(2) 0.0490(19) 0.0094(17) 0.0243(17) 0.0037(19)
C19 0.170(4) 0.097(3) 0.059(3) -0.009(2) 0.034(3) 0.010(3)
C20 0.155(4) 0.178(5) 0.078(3) -0.015(3) 0.039(3) 0.026(4)
N2 0.0532(14) 0.0563(14) 0.0358(13) 0.0024(11) 0.0145(11) -0.0008(11)
O4 0.0813(14) 0.0867(15) 0.0474(12) 0.0152(11) 0.0247(11) 0.0017(11)
O5 0.0631(12) 0.0657(12) 0.0386(11) -0.0008(10) 0.0119(9) -0.0088(10)
O6 0.0537(13) 0.0818(15) 0.0739(14) 0.0128(12) -0.0055(11) 0.0058(11)
C21 0.0676(19) 0.0477(17) 0.0421(18) 0.0025(14) 0.0158(16) 0.0044(14)
C22 0.0554(17) 0.0467(16) 0.0471(17) 0.0081(13) 0.0128(13) 0.0127(13)
C23 0.0592(17) 0.0573(18) 0.0356(15) 0.0021(13) 0.0076(13) 0.0046(14)
C24 0.0684(19) 0.0562(18) 0.0597(19) -0.0137(16) 0.0249(15) -0.0001(15)
C25 0.0540(17) 0.0402(16) 0.0575(19) -0.0074(14) 0.0112(15) 0.0071(13)
C26 0.0562(17) 0.0392(16) 0.0466(16) -0.0030(13) 0.0071(14) -0.0001(13)
C27 0.0472(16) 0.0467(16) 0.0488(17) -0.0034(13) 0.0132(13) 0.0017(13)
C28 0.0595(17) 0.0511(17) 0.0595(18) -0.0050(15) 0.0245(14) 0.0054(14)
C29 0.0612(17) 0.0357(15) 0.0502(17) -0.0052(13) 0.0198(14) 0.0051(13)
C30 0.0598(18) 0.0404(16) 0.0388(16) -0.0038(13) 0.0121(14) -0.0048(13)
C31 0.0511(17) 0.074(2) 0.0367(16) 0.0002(15) 0.0144(13) -0.0013(16)
C32 0.065(2) 0.084(2) 0.0520(19) 0.0057(17) 0.0189(15) 0.0092(18)
C33 0.072(2) 0.123(3) 0.065(2) 0.010(2) 0.0221(19) 0.026(2)
C34 0.058(2) 0.176(4) 0.059(2) 0.009(3) 0.0216(18) 0.011(3)
C35 0.069(2) 0.152(4) 0.062(2) 0.007(2) 0.0265(19) -0.025(3)
C36 0.068(2) 0.097(3) 0.057(2) 0.0089(18) 0.0235(16) -0.0096(19)
C37 0.0516(18) 0.0454(17) 0.0533(18) 0.0006(14) 0.0043(15) 0.0113(13)
C38 0.0604(18) 0.070(2) 0.073(2) -0.0057(17) 0.0248(16) -0.0097(16)
C39 0.0569(19) 0.082(2) 0.069(2) -0.0101(18) 0.0193(16) -0.0185(17)
C40 0.070(2) 0.088(3) 0.091(3) -0.006(2) 0.0205(19) -0.013(2)

loop_
_atom_type_symbol
_atom_type_description
_atom_type_scat_dispersion_real
_atom_type_scat_dispersion_imag
_atom_type_scat_source
C C 0.0033 0.0016 'International Tables Vol C Tables 4.2.6.8 and 6.1.1.4'
H H 0.0000 0.0000 'International Tables Vol C Tables 4.2.6.8 and 6.1.1.4'
N N 0.0061 0.0033 'International Tables Vol C Tables 4.2.6.8 and 6.1.1.4'
O O 0.0106 0.0060 'International Tables Vol C Tables 4.2.6.8 and 6.1.1.4'

loop_
_geom_angle_atom_site_label_1
_geom_angle_atom_site_label_2
_geom_angle_atom_site_label_3
_geom_angle
C1 N1 C10 111.9(2)
C1 N1 C11 123.7(2)
C10 N1 C11 124.3(2)
O1 C1 N1 124.1(3)
O1 C1 C2 127.5(3)
N1 C1 C2 108.3(2)
C1 C2 C9 104.0(2)
C1 C2 C3 109.5(2)
C9 C2 C3 115.8(2)
C17 C3 C4 106.2(2)
C17 C3 C2 109.3(2)
C4 C3 C2 115.6(2)
C5 C4 C3 112.3(2)
C6 C5 C4 123.9(3)
C5 C6 C7 123.4(3)
C6 C7 C17 108.2(2)
C6 C7 C8 109.9(2)
C17 C7 C8 106.0(2)
C6 C7 C18 111.7(2)
C17 C7 C18 110.6(2)
C8 C7 C18 110.1(2)
C9 C8 C7 113.9(2)
C8 C9 C10 116.0(2)
C8 C9 C2 118.2(2)
C10 C9 C2 103.9(2)
O2 C10 N1 123.8(3)
O2 C10 C9 128.0(3)
N1 C10 C9 108.1(2)
C16 C11 C12 120.7(3)
C16 C11 N1 120.1(2)
C12 C11 N1 119.2(3)
C11 C12 C13 119.0(3)
C14 C13 C12 120.3(3)
C13 C14 C15 119.8(3)
C14 C15 C16 120.2(3)
C11 C16 C15 120.0(3)
O3 C17 C3 122.5(3)
O3 C17 C7 123.6(3)
C3 C17 C7 113.9(2)
C19 C18 C7 114.8(3)
C20 C19 C18 128.4(5)
C21 N2 C30 111.9(2)
C21 N2 C31 123.4(2)
C30 N2 C31 124.6(2)
O4 C21 N2 123.9(3)
O4 C21 C22 127.9(2)
N2 C21 C22 108.1(2)
C21 C22 C29 103.7(2)
C21 C22 C23 109.8(2)
C29 C22 C23 116.3(2)
C37 C23 C24 106.6(2)
C37 C23 C22 108.8(2)
C24 C23 C22 115.3(2)
C25 C24 C23 112.2(2)
C26 C25 C24 123.1(2)
C25 C26 C27 124.4(3)
C26 C27 C37 108.9(2)
C26 C27 C38 113.3(2)
C37 C27 C38 111.5(2)
C26 C27 C28 107.1(2)
C37 C27 C28 106.7(2)
C38 C27 C28 109.1(2)
C29 C28 C27 113.6(2)
C30 C29 C28 115.9(2)
C30 C29 C22 104.4(2)
C28 C29 C22 117.3(2)
O5 C30 N2 124.3(2)
O5 C30 C29 128.5(3)
N2 C30 C29 107.1(2)
C32 C31 C36 121.1(3)
C32 C31 N2 119.6(3)
C36 C31 N2 119.3(3)
C31 C32 C33 119.4(3)
C34 C33 C32 120.0(4)
C35 C34 C33 120.2(3)
C34 C35 C36 120.3(4)
C31 C36 C35 118.9(3)
O6 C37 C23 122.8(3)
O6 C37 C27 123.5(3)
C23 C37 C27 113.7(2)
C39 C38 C27 114.9(2)
C40 C39 C38 125.1(3)

loop_
_geom_bond_atom_site_label_1
_geom_bond_atom_site_label_2
_geom_bond_distance
N1 C1 1.389(3)
N1 C10 1.391(3)
N1 C11 1.437(3)
O1 C1 1.209(3)
O2 C10 1.210(3)
O3 C17 1.215(3)
C1 C2 1.507(4)
C2 C9 1.526(3)
C2 C3 1.550(3)
C3 C17 1.505(4)
C3 C4 1.534(4)
C4 C5 1.486(4)
C5 C6 1.325(4)
C6 C7 1.498(4)
C7 C17 1.506(4)
C7 C8 1.537(3)
C7 C18 1.541(4)
C8 C9 1.510(3)
C9 C10 1.510(4)
C11 C16 1.358(4)
C11 C12 1.375(4)
C12 C13 1.383(4)
C13 C14 1.367(4)
C14 C15 1.370(4)
C15 C16 1.372(4)
C18 C19 1.525(5)
C19 C20 1.185(5)
N2 C21 1.401(3)
N2 C30 1.404(3)
N2 C31 1.433(3)
O4 C21 1.207(3)
O5 C30 1.204(3)
O6 C37 1.213(3)
C21 C22 1.501(4)
C22 C29 1.528(3)
C22 C23 1.559(3)
C23 C37 1.498(4)
C23 C24 1.540(3)
C24 C25 1.488(4)
C25 C26 1.311(3)
C26 C27 1.498(3)
C27 C37 1.509(4)
C27 C38 1.527(4)
C27 C28 1.545(3)
C28 C29 1.521(3)
C29 C30 1.509(3)
C31 C32 1.373(4)
C31 C36 1.371(4)
C32 C33 1.377(4)
C33 C34 1.370(5)
C34 C35 1.369(5)
C35 C36 1.385(4)
C38 C39 1.499(4)
C39 C40 1.282(4)

loop_
_geom_torsion_atom_site_label_1
_geom_torsion_atom_site_label_2
_geom_torsion_atom_site_label_3
_geom_torsion_atom_site_label_4
_geom_torsion
C10 N1 C1 O1 177.3(2)
C11 N1 C1 O1 -0.3(4)
C10 N1 C1 C2 -6.3(3)
C11 N1 C1 C2 176.1(2)
O1 C1 C2 C9 -167.7(3)
N1 C1 C2 C9 16.0(3)
O1 C1 C2 C3 67.9(3)
N1 C1 C2 C3 -108.4(2)
C1 C2 C3 C17 154.8(2)
C9 C2 C3 C17 37.6(3)
C1 C2 C3 C4 35.0(3)
C9 C2 C3 C4 -82.1(3)
C17 C3 C4 C5 -45.3(3)
C2 C3 C4 C5 76.2(3)
C3 C4 C5 C6 16.4(4)
C4 C5 C6 C7 -1.3(4)
C5 C6 C7 C17 17.1(4)
C5 C6 C7 C8 -98.2(3)
C5 C6 C7 C18 139.1(3)
C6 C7 C8 C9 63.6(3)
C17 C7 C8 C9 -53.1(3)
C18 C7 C8 C9 -172.9(2)
C7 C8 C9 C10 -87.3(3)
C7 C8 C9 C2 37.2(3)
C1 C2 C9 C8 -149.1(2)
C3 C2 C9 C8 -28.9(3)
C1 C2 C9 C10 -18.8(3)
C3 C2 C9 C10 101.4(3)
C1 N1 C10 O2 176.7(3)
C11 N1 C10 O2 -5.7(4)
C1 N1 C10 C9 -6.4(3)
C11 N1 C10 C9 171.2(2)
C8 C9 C10 O2 -35.8(4)
C2 C9 C10 O2 -167.3(3)
C8 C9 C10 N1 147.5(2)
C2 C9 C10 N1 16.0(3)
C1 N1 C11 C16 -117.0(3)
C10 N1 C11 C16 65.7(3)
C1 N1 C11 C12 64.7(3)
C10 N1 C11 C12 -112.6(3)
C16 C11 C12 C13 1.3(4)
N1 C11 C12 C13 179.5(2)
C11 C12 C13 C14 -0.7(4)
C12 C13 C14 C15 -0.1(4)
C13 C14 C15 C16 0.4(4)
C12 C11 C16 C15 -1.0(4)
N1 C11 C16 C15 -179.2(2)
C14 C15 C16 C11 0.2(4)
C4 C3 C17 O3 -114.1(3)
C2 C3 C17 O3 120.5(3)
C4 C3 C17 C7 65.8(3)
C2 C3 C17 C7 -59.6(3)
C6 C7 C17 O3 129.3(3)
C8 C7 C17 O3 -112.8(3)
C18 C7 C17 O3 6.6(4)
C6 C7 C17 C3 -50.6(3)
C8 C7 C17 C3 67.3(3)
C18 C7 C17 C3 -173.3(2)
C6 C7 C18 C19 67.6(4)
C17 C7 C18 C19 -171.7(3)
C8 C7 C18 C19 -54.8(4)
C7 C18 C19 C20 -105.5(5)
C30 N2 C21 O4 176.0(3)
C31 N2 C21 O4 -7.1(4)
C30 N2 C21 C22 -6.6(3)
C31 N2 C21 C22 170.3(2)
O4 C21 C22 C29 -164.9(3)
N2 C21 C22 C29 17.8(3)
O4 C21 C22 C23 70.1(3)
N2 C21 C22 C23 -107.2(2)
C21 C22 C23 C37 157.1(2)
C29 C22 C23 C37 39.8(3)
C21 C22 C23 C24 37.4(3)
C29 C22 C23 C24 -79.9(3)
C37 C23 C24 C25 -47.0(3)
C22 C23 C24 C25 73.9(3)
C23 C24 C25 C26 18.3(4)
C24 C25 C26 C27 -1.6(4)
C25 C26 C27 C37 15.3(3)
C25 C26 C27 C38 139.9(3)
C25 C26 C27 C28 -99.7(3)
C26 C27 C28 C29 63.6(3)
C37 C27 C28 C29 -52.8(3)
C38 C27 C28 C29 -173.4(2)
C27 C28 C29 C30 -86.7(3)
C27 C28 C29 C22 37.4(3)
C21 C22 C29 C30 -21.7(3)
C23 C22 C29 C30 99.0(2)
C21 C22 C29 C28 -151.4(2)
C23 C22 C29 C28 -30.7(3)
C21 N2 C30 O5 175.7(2)
C31 N2 C30 O5 -1.2(4)
C21 N2 C30 C29 -7.8(3)
C31 N2 C30 C29 175.3(2)
C28 C29 C30 O5 -34.6(4)
C22 C29 C30 O5 -165.2(2)
C28 C29 C30 N2 149.1(2)
C22 C29 C30 N2 18.5(3)
C21 N2 C31 C32 -122.0(3)
C30 N2 C31 C32 54.5(3)
C21 N2 C31 C36 55.5(4)
C30 N2 C31 C36 -128.0(3)
C36 C31 C32 C33 -0.2(4)
N2 C31 C32 C33 177.3(2)
C31 C32 C33 C34 -0.9(5)
C32 C33 C34 C35 1.2(5)
C33 C34 C35 C36 -0.5(5)
C32 C31 C36 C35 0.9(4)
N2 C31 C36 C35 -176.6(2)
C34 C35 C36 C31 -0.6(5)
C24 C23 C37 O6 -114.9(3)
C22 C23 C37 O6 120.2(3)
C24 C23 C37 C27 64.7(3)
C22 C23 C37 C27 -60.2(3)
C26 C27 C37 O6 131.6(3)
C38 C27 C37 O6 5.9(4)
C28 C27 C37 O6 -113.1(3)
C26 C27 C37 C23 -48.0(3)
C38 C27 C37 C23 -173.7(2)
C28 C27 C37 C23 67.3(3)
C26 C27 C38 C39 -54.9(3)
C37 C27 C38 C39 68.3(3)
C28 C27 C38 C39 -174.1(2)
C27 C38 C39 C40 154.7(3)
